data_8101798
loop_
_publ_author_name
'Ho, S. Y.'
'Tiekink, E. R. T.'

_publ_section_title
;
Crystal structure of (diethyldithiocarbamato)(triethylphosphine)gold(I), 
Au[P(C~2~H~5~)~3~][S~2~CN(C~2~H~5~)~2~]
;
_journal_issue 3
_journal_name_full 'Zeitschrift f\"ur Kristallographie - New Crystal Structures'
_journal_page_first 342
_journal_page_last 344
_journal_volume 220
_journal_year 2005
_chemical_formula_moiety 'C11 H25 Au N P S2'
_chemical_formula_structural Au[P(C2H5)3][S2CN(C2H5)2]
_chemical_formula_sum 'C11 H25 Au N P S2'
_chemical_formula_weight 463.38
_chemical_name_systematic
;
(diethyldithiocarbamato)(triethylphosphine)gold(I)
;
_space_group_IT_number 14
_symmetry_cell_setting monoclinic
_symmetry_space_group_name_Hall '-P 2ybc'
_symmetry_space_group_name_H-M 'P 1 21/c 1'
_atom_sites_solution_hydrogens geom
_atom_sites_solution_primary direct
_atom_sites_solution_secondary difmap
_audit_creation_method SHELXL-97
_cell_angle_alpha 90
_cell_angle_beta 90.057(1)
_cell_angle_gamma 90
_cell_formula_units_Z 8
_cell_length_a 11.1101(5)
_cell_length_b 13.5725(6)
_cell_length_c 21.9454(11)
_cell_measurement_reflns_used 4790
_cell_measurement_temperature 223(2)
_cell_measurement_theta_max 30.1
_cell_measurement_theta_min 1.8
_cell_volume 3309.2(3)
_computing_cell_refinement 'SAINT (Bruker, 2000)'
_computing_data_collection 'SMART (Bruker, 2000)'
_computing_data_reduction 'SHELXTL (Bruker, 2000)'
_computing_molecular_graphics 'ORTEPII (Johnson, 1976)'
_computing_publication_material 'Bruker SHEXLTL (Bruker, 2000)'
_computing_structure_refinement 'SHELXL-97 (Sheldrick, 1997)'
_computing_structure_solution 'PATTY in DIRDIF92 (Beurskens et al., 1992)'
_diffrn_ambient_temperature 223(2)
_diffrn_measured_fraction_theta_full 0.993
_diffrn_measured_fraction_theta_max 0.993
_diffrn_measurement_device_type 'Bruker AXS SMART CCD'
_diffrn_measurement_method omega/phi
_diffrn_radiation_monochromator graphite
_diffrn_radiation_source 'fine-focus sealed tube'
_diffrn_radiation_type MoK\a
_diffrn_radiation_wavelength 0.71069
_diffrn_reflns_av_R_equivalents 0.051
_diffrn_reflns_av_sigmaI/netI 0.065
_diffrn_reflns_limit_h_max 15
_diffrn_reflns_limit_h_min -15
_diffrn_reflns_limit_k_max 18
_diffrn_reflns_limit_k_min -19
_diffrn_reflns_limit_l_max 30
_diffrn_reflns_limit_l_min -21
_diffrn_reflns_number 27620
_diffrn_reflns_theta_full 30.1
_diffrn_reflns_theta_max 30.1
_diffrn_reflns_theta_min 1.8
_diffrn_standards_decay_% 0
_diffrn_standards_number 0
_exptl_absorpt_coefficient_mu 9.219
_exptl_absorpt_correction_T_max 1
_exptl_absorpt_correction_T_min 0.280
_exptl_absorpt_correction_type multi-scan
_exptl_absorpt_process_details '(SADABS, Bruker, 2000 & Blessing, 1995)'
_exptl_crystal_colour yellow
_exptl_crystal_density_diffrn 1.860
_exptl_crystal_density_method 'not measured'
_exptl_crystal_description block
_exptl_crystal_F_000 1792
_exptl_crystal_size_max 0.26
_exptl_crystal_size_mid 0.21
_exptl_crystal_size_min 0.08
_refine_diff_density_max 1.69
_refine_diff_density_min -1.14
_refine_diff_density_rms 0.156
_refine_ls_extinction_method none
_refine_ls_goodness_of_fit_ref 0.97
_refine_ls_hydrogen_treatment constr
_refine_ls_matrix_type full
_refine_ls_number_parameters 287
_refine_ls_number_reflns 9644
_refine_ls_number_restraints 0
_refine_ls_restrained_S_all 0.97
_refine_ls_R_factor_all 0.068
_refine_ls_R_factor_gt 0.039
_refine_ls_shift/su_max 0.001
_refine_ls_shift/su_mean 0.000
_refine_ls_structure_factor_coef Fsqd
_refine_ls_weighting_details 'calc w=1/[\s^2^(Fo^2^)+(0.0282P)^2^] where P=(Fo^2^+2Fc^2^)/3'
_refine_ls_weighting_scheme calc
_refine_ls_wR_factor_gt 0.071
_refine_ls_wR_factor_ref 0.079
_reflns_number_gt 6806
_reflns_number_total 9644
_reflns_threshold_expression I>2\s(I)
_cod_data_source_file 1267-1556.cff
_cod_data_source_block Et3PAu(S2CNEt2)
_cod_original_sg_symbol_H-M P12(1)/c1
_cod_database_code 8101798

loop_
_symmetry_equiv_pos_as_xyz
'x, y, z'
'-x, y+1/2, -z+1/2'
'-x, -y, -z'
'x, -y-1/2, z-1/2'

loop_
_atom_site_label
_atom_site_type_symbol
_atom_site_fract_x
_atom_site_fract_y
_atom_site_fract_z
_atom_site_U_iso_or_equiv
_atom_site_adp_type
_atom_site_occupancy
_atom_site_symmetry_multiplicity
_atom_site_Wyckoff_symbol
_atom_site_calc_flag
_atom_site_refinement_flags
_atom_site_disorder_assembly
_atom_site_disorder_group
Au1 Au -0.417359(18) 0.181241(15) -0.425334(9) 0.03583(6) Uani 1 4 e d . . .
Au2 Au 0.084697(17) 0.153121(14) 0.239771(9) 0.03281(6) Uani 1 4 e d . A .
S1 S -0.26644(12) 0.12189(9) -0.48977(6) 0.0393(3) Uani 1 4 e d . . .
S2 S -0.30768(13) 0.33684(10) -0.50654(7) 0.0444(3) Uani 1 4 e d . . .
S3 S 0.23372(12) 0.10957(9) 0.31003(6) 0.0388(3) Uani 1 4 e d . . .
S4 S 0.18686(13) 0.32529(9) 0.31005(7) 0.0417(3) Uani 1 4 e d . . .
P1 P -0.55974(12) 0.22024(10) -0.35707(7) 0.0375(3) Uani 1 4 e d . . .
P2 P -0.06001(12) 0.18074(10) 0.17024(7) 0.0355(3) Uani 1 4 e d . . .
N1 N -0.1396(4) 0.2335(3) -0.56430(19) 0.0369(10) Uani 1 4 e d . . .
N2 N 0.3492(4) 0.2375(3) 0.38003(19) 0.0362(10) Uani 1 4 e d . . .
C1 C -0.2292(4) 0.2329(4) -0.5247(2) 0.0326(11) Uani 1 4 e d . . .
C2 C -0.0721(5) 0.1452(4) -0.5821(3) 0.0472(14) Uani 1 4 e d . . .
H2A H -0.0453 0.1523 -0.6244 0.057 Uiso 1 4 e calc R . .
H2B H -0.1255 0.0878 -0.5800 0.057 Uiso 1 4 e calc R . .
C3 C 0.0361(5) 0.1273(5) -0.5420(3) 0.0579(17) Uani 1 4 e d . . .
H3A H 0.0771 0.0679 -0.5553 0.087 Uiso 1 4 e calc R . .
H3B H 0.0101 0.1194 -0.5001 0.087 Uiso 1 4 e calc R . .
H3C H 0.0905 0.1829 -0.5449 0.087 Uiso 1 4 e calc R . .
C4 C -0.0980(5) 0.3259(4) -0.5926(3) 0.0475(14) Uani 1 4 e d . . .
H4A H -0.0109 0.3222 -0.5991 0.057 Uiso 1 4 e calc R . .
H4B H -0.1138 0.3808 -0.5647 0.057 Uiso 1 4 e calc R . .
C5 C -0.1591(7) 0.3456(5) -0.6522(3) 0.077(2) Uani 1 4 e d . . .
H5A H -0.1297 0.4072 -0.6690 0.115 Uiso 1 4 e calc R . .
H5B H -0.2454 0.3501 -0.6459 0.115 Uiso 1 4 e calc R . .
H5C H -0.1418 0.2924 -0.6804 0.115 Uiso 1 4 e calc R . .
C6 C -0.5083(6) 0.2193(5) -0.2793(3) 0.0609(18) Uani 1 4 e d . . .
H6A H -0.4489 0.2719 -0.2740 0.073 Uiso 1 4 e calc R . .
H6B H -0.5767 0.2340 -0.2526 0.073 Uiso 1 4 e calc R . .
C7 C -0.4527(6) 0.1233(5) -0.2592(3) 0.0683(19) Uani 1 4 e d . . .
H7A H -0.4272 0.1287 -0.2171 0.102 Uiso 1 4 e calc R . .
H7B H -0.3837 0.1087 -0.2846 0.102 Uiso 1 4 e calc R . .
H7C H -0.5116 0.0709 -0.2630 0.102 Uiso 1 4 e calc R . .
C8 C -0.6890(6) 0.1412(5) -0.3587(3) 0.0625(18) Uani 1 4 e d . . .
H8A H -0.6676 0.0787 -0.3391 0.075 Uiso 1 4 e calc R . .
H8B H -0.7527 0.1717 -0.3342 0.075 Uiso 1 4 e calc R . .
C9 C -0.7382(5) 0.1196(5) -0.4201(3) 0.0634(18) Uani 1 4 e d . . .
H9A H -0.8082 0.0774 -0.4162 0.095 Uiso 1 4 e calc R . .
H9B H -0.6774 0.0866 -0.4443 0.095 Uiso 1 4 e calc R . .
H9C H -0.7611 0.1808 -0.4398 0.095 Uiso 1 4 e calc R . .
C10 C -0.6278(6) 0.3413(4) -0.3680(3) 0.0581(17) Uani 1 4 e d . . .
H10A H -0.6770 0.3395 -0.4051 0.070 Uiso 1 4 e calc R . .
H10B H -0.6818 0.3545 -0.3337 0.070 Uiso 1 4 e calc R . .
C11 C -0.5404(6) 0.4247(4) -0.3732(4) 0.073(2) Uani 1 4 e d . . .
H11A H -0.5841 0.4859 -0.3792 0.110 Uiso 1 4 e calc R . .
H11B H -0.4874 0.4134 -0.4076 0.110 Uiso 1 4 e calc R . .
H11C H -0.4930 0.4290 -0.3361 0.110 Uiso 1 4 e calc R . .
C12 C 0.2632(4) 0.2278(3) 0.3381(2) 0.0304(11) Uani 1 4 e d . . .
C13 C 0.4152(6) 0.1522(4) 0.4061(3) 0.0528(16) Uani 1 4 e d . . .
H13A H 0.3622 0.0945 0.4062 0.063 Uiso 1 4 e calc R . .
H13B H 0.4369 0.1669 0.4484 0.063 Uiso 1 4 e calc R . .
C14 C 0.5281(6) 0.1279(5) 0.3707(3) 0.073(2) Uani 1 4 e d . . .
H14A H 0.5685 0.0724 0.3897 0.109 Uiso 1 4 e calc R . .
H14B H 0.5814 0.1846 0.3708 0.109 Uiso 1 4 e calc R . .
H14C H 0.5070 0.1112 0.3291 0.109 Uiso 1 4 e calc R . .
C15 C 0.3874(6) 0.3347(4) 0.4023(3) 0.0518(16) Uani 1 4 e d . . .
H15A H 0.3775 0.3832 0.3696 0.062 Uiso 1 4 e calc R . .
H15B H 0.4730 0.3322 0.4130 0.062 Uiso 1 4 e calc R . .
C16 C 0.3158(8) 0.3671(5) 0.4572(3) 0.083(2) Uani 1 4 e d . . .
H16A H 0.3432 0.4316 0.4703 0.125 Uiso 1 4 e calc R . .
H16B H 0.3271 0.3202 0.4901 0.125 Uiso 1 4 e calc R . .
H16C H 0.2311 0.3704 0.4466 0.125 Uiso 1 4 e calc R . .
C17 C -0.0134(8) 0.1785(6) 0.0918(4) 0.044(2) Uiso 0.67 4 e d P A 1
H17A H -0.0840 0.1904 0.0661 0.053 Uiso 0.67 4 e calc PR A 1
H17B H 0.0433 0.2327 0.0850 0.053 Uiso 0.67 4 e calc PR A 1
C18 C 0.0454(6) 0.0833(4) 0.0718(3) 0.0644(19) Uani 0.67 4 e d P A 1
H18A H 0.0706 0.0891 0.0296 0.097 Uiso 0.67 4 e calc PR A 1
H18B H -0.0116 0.0296 0.0756 0.097 Uiso 0.67 4 e calc PR A 1
H18C H 0.1151 0.0702 0.0972 0.097 Uiso 0.67 4 e calc PR A 1
C19 C -0.1886(8) 0.1003(6) 0.1756(4) 0.047(2) Uiso 0.67 4 e d P A 1
H19A H -0.2543 0.1281 0.1512 0.056 Uiso 0.67 4 e calc PR A 1
H19B H -0.1675 0.0363 0.1579 0.056 Uiso 0.67 4 e calc PR A 1
C20 C -0.2337(6) 0.0840(5) 0.2405(3) 0.0639(18) Uani 0.67 4 e d P A 1
H20A H -0.3008 0.0382 0.2399 0.096 Uiso 0.67 4 e calc PR A 1
H20B H -0.2599 0.1463 0.2576 0.096 Uiso 0.67 4 e calc PR A 1
H20C H -0.1692 0.0570 0.2652 0.096 Uiso 0.67 4 e calc PR A 1
C21 C -0.1284(7) 0.3071(5) 0.1770(4) 0.043(2) Uiso 0.67 4 e d P A 1
H21A H -0.1886 0.3155 0.1448 0.051 Uiso 0.67 4 e calc PR A 1
H21B H -0.1701 0.3121 0.2163 0.051 Uiso 0.67 4 e calc PR A 1
C22 C -0.0416(6) 0.3854(4) 0.1728(3) 0.067(2) Uani 0.67 4 e d P A 1
H22A H -0.0818 0.4483 0.1783 0.100 Uiso 0.67 4 e calc PR A 1
H22B H -0.0038 0.3838 0.1330 0.100 Uiso 0.67 4 e calc PR A 1
H22C H 0.0192 0.3771 0.2041 0.100 Uiso 0.67 4 e calc PR A 1
C17i C -0.0560(16) 0.0855(13) 0.1053(9) 0.053(5) Uiso 0.33 4 e d P A 2
H01A H -0.0684 0.0199 0.1229 0.064 Uiso 0.33 4 e calc PR A 2
H01B H -0.1239 0.0986 0.0779 0.064 Uiso 0.33 4 e calc PR A 2
C18i C 0.0454(6) 0.0833(4) 0.0718(3) 0.0644(19) Uani 0.33 4 e d P A 2
H01C H 0.0250 0.0871 0.0289 0.097 Uiso 0.33 4 e calc PR A 2
H01D H 0.0884 0.0224 0.0797 0.097 Uiso 0.33 4 e calc PR A 2
H01E H 0.0960 0.1388 0.0827 0.097 Uiso 0.33 4 e calc PR A 2
C19i C -0.2086(17) 0.1646(13) 0.1982(10) 0.057(5) Uiso 0.33 4 e d P A 2
H01F H -0.2323 0.2261 0.2183 0.069 Uiso 0.33 4 e calc PR A 2
H01G H -0.2617 0.1562 0.1629 0.069 Uiso 0.33 4 e calc PR A 2
C20i C -0.2337(6) 0.0840(5) 0.2405(3) 0.0639(18) Uani 0.33 4 e d P A 2
H02A H -0.3162 0.0622 0.2352 0.096 Uiso 0.33 4 e calc PR A 2
H02B H -0.2221 0.1067 0.2820 0.096 Uiso 0.33 4 e calc PR A 2
H02C H -0.1795 0.0296 0.2323 0.096 Uiso 0.33 4 e calc PR A 2
C21i C -0.0535(18) 0.2901(12) 0.1332(9) 0.055(5) Uiso 0.33 4 e d P A 2
H02D H 0.0151 0.2879 0.1052 0.066 Uiso 0.33 4 e calc PR A 2
H02E H -0.1264 0.2963 0.1083 0.066 Uiso 0.33 4 e calc PR A 2
C22i C -0.0416(6) 0.3854(4) 0.1728(3) 0.067(2) Uani 0.33 4 e d P A 2
H02F H -0.1006 0.4335 0.1595 0.100 Uiso 0.33 4 e calc PR A 2
H02G H 0.0386 0.4126 0.1681 0.100 Uiso 0.33 4 e calc PR A 2
H02H H -0.0555 0.3693 0.2152 0.100 Uiso 0.33 4 e calc PR A 2

loop_
_atom_site_aniso_label
_atom_site_aniso_U_11
_atom_site_aniso_U_22
_atom_site_aniso_U_33
_atom_site_aniso_U_23
_atom_site_aniso_U_13
_atom_site_aniso_U_12
Au1 0.02789(11) 0.04835(12) 0.03127(11) -0.00562(9) 0.00522(8) -0.00198(8)
Au2 0.02773(10) 0.04029(11) 0.03039(11) 0.00203(9) -0.00491(8) -0.00001(8)
S1 0.0377(7) 0.0408(7) 0.0393(8) -0.0056(6) 0.0101(6) -0.0008(6)
S2 0.0389(8) 0.0447(7) 0.0496(9) -0.0050(7) 0.0065(7) 0.0061(6)
S3 0.0381(7) 0.0371(6) 0.0412(8) 0.0028(6) -0.0135(6) -0.0012(6)
S4 0.0435(8) 0.0397(7) 0.0418(8) 0.0012(6) -0.0032(7) 0.0061(6)
P1 0.0297(7) 0.0492(8) 0.0334(8) -0.0063(7) 0.0061(6) -0.0050(6)
P2 0.0293(7) 0.0434(7) 0.0339(8) 0.0044(6) -0.0063(6) -0.0016(6)
N1 0.031(2) 0.048(2) 0.032(2) -0.007(2) 0.0085(19) -0.004(2)
N2 0.037(2) 0.045(2) 0.027(2) -0.004(2) -0.0074(19) -0.003(2)
C1 0.030(3) 0.042(3) 0.026(3) -0.008(2) -0.003(2) -0.005(2)
C2 0.037(3) 0.064(4) 0.041(3) -0.016(3) 0.010(3) -0.003(3)
C3 0.045(4) 0.067(4) 0.061(4) -0.008(3) 0.011(3) 0.008(3)
C4 0.044(3) 0.058(3) 0.040(3) 0.000(3) 0.010(3) -0.013(3)
C5 0.098(6) 0.085(5) 0.047(4) 0.009(4) -0.002(4) -0.013(4)
C6 0.046(4) 0.098(5) 0.038(3) -0.016(4) 0.010(3) -0.007(4)
C7 0.066(4) 0.090(5) 0.049(4) 0.022(4) -0.003(3) -0.008(4)
C8 0.041(4) 0.088(5) 0.058(4) -0.012(4) 0.009(3) -0.017(3)
C9 0.042(4) 0.065(4) 0.082(5) -0.017(4) -0.003(3) -0.013(3)
C10 0.045(4) 0.065(4) 0.065(5) -0.008(3) 0.019(3) 0.008(3)
C11 0.069(5) 0.053(4) 0.099(6) -0.017(4) 0.013(4) -0.007(3)
C12 0.029(3) 0.038(3) 0.024(3) -0.003(2) 0.001(2) -0.006(2)
C13 0.053(4) 0.058(3) 0.047(4) 0.003(3) -0.024(3) -0.006(3)
C14 0.060(4) 0.089(5) 0.070(5) -0.008(4) -0.019(4) 0.023(4)
C15 0.051(4) 0.058(4) 0.046(4) -0.009(3) -0.010(3) -0.012(3)
C16 0.131(7) 0.074(5) 0.044(4) -0.027(4) 0.019(4) -0.020(5)
C18 0.077(5) 0.063(4) 0.053(4) -0.021(3) -0.005(4) 0.007(4)
C20 0.046(4) 0.066(4) 0.080(5) 0.001(4) 0.008(3) -0.009(3)
C22 0.075(5) 0.047(3) 0.079(5) 0.005(4) -0.007(4) 0.024(3)
C18i 0.077(5) 0.063(4) 0.053(4) -0.021(3) -0.005(4) 0.007(4)
C20i 0.046(4) 0.066(4) 0.080(5) 0.001(4) 0.008(3) -0.009(3)
C22i 0.075(5) 0.047(3) 0.079(5) 0.005(4) -0.007(4) 0.024(3)

loop_
_atom_type_symbol
_atom_type_description
_atom_type_scat_dispersion_real
_atom_type_scat_dispersion_imag
_atom_type_scat_source
C C 0.0033 0.0016 'International Tables Vol C Tables 4.2.6.8 and 6.1.1.4'
H H 0.0000 0.0000 'International Tables Vol C Tables 4.2.6.8 and 6.1.1.4'
Au Au -2.0133 8.8022 'International Tables Vol C Tables 4.2.6.8 and 6.1.1.4'
N N 0.0061 0.0033 'International Tables Vol C Tables 4.2.6.8 and 6.1.1.4'
P P 0.1023 0.0942 'International Tables Vol C Tables 4.2.6.8 and 6.1.1.4'
S S 0.1246 0.1234 'International Tables Vol C Tables 4.2.6.8 and 6.1.1.4'

loop_
_geom_angle_atom_site_label_1
_geom_angle_atom_site_label_2
_geom_angle_atom_site_label_3
_geom_angle
_geom_angle_site_symmetry_1
_geom_angle_site_symmetry_3
_geom_angle_publ_flag
P1 Au1 S1 172.77(5) . . ?
P2 Au2 S3 174.93(5) . . ?
C1 S1 Au1 98.00(18) . . ?
C12 S3 Au2 97.63(16) . . ?
C6 P1 C8 105.6(3) . . ?
C6 P1 C10 105.2(3) . . ?
C8 P1 C10 101.8(3) . . ?
C6 P1 Au1 114.1(2) . . ?
C8 P1 Au1 114.3(2) . . ?
C10 P1 Au1 114.6(2) . . ?
C17i P2 C21i 103.4(8) . . ?
C17i P2 C19i 101.3(8) . . ?
C21i P2 C19i 108.3(9) . . ?
C17i P2 C17 43.3(6) . . ?
C21i P2 C17 62.8(7) . . ?
C19i P2 C17 126.7(7) . . ?
C17i P2 C19 70.1(6) . . ?
C21i P2 C19 126.6(7) . . ?
C19i P2 C19 33.4(6) . . ?
C17 P2 C19 106.3(4) . . ?
C17i P2 C21 132.9(6) . . ?
C21i P2 C21 42.0(7) . . ?
C19i P2 C21 73.1(6) . . ?
C17 P2 C21 102.0(4) . . ?
C19 P2 C21 103.1(4) . . ?
C17i P2 Au2 112.0(5) . . ?
C21i P2 Au2 116.2(6) . . ?
C19i P2 Au2 114.2(7) . . ?
C17 P2 Au2 116.1(3) . . ?
C19 P2 Au2 114.9(3) . . ?
C21 P2 Au2 112.8(3) . . ?
C1 N1 C4 121.2(5) . . ?
C1 N1 C2 123.8(5) . . ?
C4 N1 C2 115.0(4) . . ?
C12 N2 C15 121.6(4) . . ?
C12 N2 C13 122.9(4) . . ?
C15 N2 C13 115.5(4) . . ?
N1 C1 S2 122.3(4) . . ?
N1 C1 S1 118.3(4) . . ?
S2 C1 S1 119.4(3) . . ?
N1 C2 C3 112.6(5) . . ?
N1 C2 H2A 109.1 . . ?
C3 C2 H2A 109.1 . . ?
N1 C2 H2B 109.1 . . ?
C3 C2 H2B 109.1 . . ?
H2A C2 H2B 107.8 . . ?
C2 C3 H3A 109.5 . . ?
C2 C3 H3B 109.5 . . ?
H3A C3 H3B 109.5 . . ?
C2 C3 H3C 109.5 . . ?
H3A C3 H3C 109.5 . . ?
H3B C3 H3C 109.5 . . ?
N1 C4 C5 112.2(5) . . ?
N1 C4 H4A 109.2 . . ?
C5 C4 H4A 109.2 . . ?
N1 C4 H4B 109.2 . . ?
C5 C4 H4B 109.2 . . ?
H4A C4 H4B 107.9 . . ?
C4 C5 H5A 109.5 . . ?
C4 C5 H5B 109.5 . . ?
H5A C5 H5B 109.5 . . ?
C4 C5 H5C 109.5 . . ?
H5A C5 H5C 109.5 . . ?
H5B C5 H5C 109.5 . . ?
C7 C6 P1 114.4(5) . . ?
C7 C6 H6A 108.6 . . ?
P1 C6 H6A 108.6 . . ?
C7 C6 H6B 108.6 . . ?
P1 C6 H6B 108.6 . . ?
H6A C6 H6B 107.6 . . ?
C6 C7 H7A 109.5 . . ?
C6 C7 H7B 109.5 . . ?
H7A C7 H7B 109.5 . . ?
C6 C7 H7C 109.5 . . ?
H7A C7 H7C 109.5 . . ?
H7B C7 H7C 109.5 . . ?
C9 C8 P1 115.5(5) . . ?
C9 C8 H8A 108.4 . . ?
P1 C8 H8A 108.4 . . ?
C9 C8 H8B 108.4 . . ?
P1 C8 H8B 108.4 . . ?
H8A C8 H8B 107.5 . . ?
C8 C9 H9A 109.5 . . ?
C8 C9 H9B 109.5 . . ?
H9A C9 H9B 109.5 . . ?
C8 C9 H9C 109.5 . . ?
H9A C9 H9C 109.5 . . ?
H9B C9 H9C 109.5 . . ?
C11 C10 P1 115.0(5) . . ?
C11 C10 H10A 108.5 . . ?
P1 C10 H10A 108.5 . . ?
C11 C10 H10B 108.5 . . ?
P1 C10 H10B 108.5 . . ?
H10A C10 H10B 107.5 . . ?
C10 C11 H11A 109.5 . . ?
C10 C11 H11B 109.5 . . ?
H11A C11 H11B 109.5 . . ?
C10 C11 H11C 109.5 . . ?
H11A C11 H11C 109.5 . . ?
H11B C11 H11C 109.5 . . ?
N2 C12 S4 122.3(4) . . ?
N2 C12 S3 117.9(4) . . ?
S4 C12 S3 119.8(3) . . ?
N2 C13 C14 112.5(5) . . ?
N2 C13 H13A 109.1 . . ?
C14 C13 H13A 109.1 . . ?
N2 C13 H13B 109.1 . . ?
C14 C13 H13B 109.1 . . ?
H13A C13 H13B 107.8 . . ?
C13 C14 H14A 109.5 . . ?
C13 C14 H14B 109.5 . . ?
H14A C14 H14B 109.5 . . ?
C13 C14 H14C 109.5 . . ?
H14A C14 H14C 109.5 . . ?
H14B C14 H14C 109.5 . . ?
N2 C15 C16 112.0(5) . . ?
N2 C15 H15A 109.2 . . ?
C16 C15 H15A 109.2 . . ?
N2 C15 H15B 109.2 . . ?
C16 C15 H15B 109.2 . . ?
H15A C15 H15B 107.9 . . ?
C15 C16 H16A 109.5 . . ?
C15 C16 H16B 109.5 . . ?
H16A C16 H16B 109.5 . . ?
C15 C16 H16C 109.5 . . ?
H16A C16 H16C 109.5 . . ?
H16B C16 H16C 109.5 . . ?
C18 C17 P2 114.7(5) . . ?
C18 C17 H17A 108.6 . . ?
P2 C17 H17A 108.6 . . ?
C18 C17 H17B 108.6 . . ?
P2 C17 H17B 108.6 . . ?
H17A C17 H17B 107.6 . . ?
C17 C18 H18A 109.5 . . ?
C17 C18 H18B 109.5 . . ?
H18A C18 H18B 109.5 . . ?
C17 C18 H18C 109.5 . . ?
H18A C18 H18C 109.5 . . ?
H18B C18 H18C 109.5 . . ?
C20 C19 P2 114.2(6) . . ?
C20 C19 H19A 108.7 . . ?
P2 C19 H19A 108.7 . . ?
C20 C19 H19B 108.7 . . ?
P2 C19 H19B 108.7 . . ?
H19A C19 H19B 107.6 . . ?
C19 C20 H20A 109.5 . . ?
C19 C20 H20B 109.5 . . ?
H20A C20 H20B 109.5 . . ?
C19 C20 H20C 109.5 . . ?
H20A C20 H20C 109.5 . . ?
H20B C20 H20C 109.5 . . ?
C22 C21 P2 113.5(6) . . ?
C22 C21 H21A 108.9 . . ?
P2 C21 H21A 108.9 . . ?
C22 C21 H21B 108.9 . . ?
P2 C21 H21B 108.9 . . ?
H21A C21 H21B 107.7 . . ?
C21 C22 H22A 109.5 . . ?
C21 C22 H22B 109.5 . . ?
H22A C22 H22B 109.5 . . ?
C21 C22 H22C 109.5 . . ?
H22A C22 H22C 109.5 . . ?
H22B C22 H22C 109.5 . . ?
C18i C17i P2 116.0(11) . . ?
C18i C17i H01A 108.3 . . ?
P2 C17i H01A 108.3 . . ?
C18i C17i H01B 108.3 . . ?
P2 C17i H01B 108.3 . . ?
H01A C17i H01B 107.4 . . ?
C17i C18i H01C 109.5 . . ?
C17i C18i H01D 109.5 . . ?
H01C C18i H01D 109.5 . . ?
C17i C18i H01E 109.5 . . ?
H01C C18i H01E 109.5 . . ?
H01D C18i H01E 109.5 . . ?
C20i C19i P2 119.3(12) . . ?
C20i C19i H01F 107.5 . . ?
P2 C19i H01F 107.5 . . ?
C20i C19i H01G 107.5 . . ?
P2 C19i H01G 107.5 . . ?
H01F C19i H01G 107.0 . . ?
C19i C20i H02A 109.5 . . ?
C19i C20i H02B 109.5 . . ?
H02A C20i H02B 109.5 . . ?
C19i C20i H02C 109.5 . . ?
H02A C20i H02C 109.5 . . ?
H02B C20i H02C 109.5 . . ?
C22i C21i P2 117.5(12) . . ?
C22i C21i H02D 107.9 . . ?
P2 C21i H02D 107.9 . . ?
C22i C21i H02E 107.9 . . ?
P2 C21i H02E 107.9 . . ?
H02D C21i H02E 107.2 . . ?
C21i C22i H02F 109.5 . . ?
C21i C22i H02G 109.5 . . ?
H02F C22i H02G 109.5 . . ?
C21i C22i H02H 109.5 . . ?
H02F C22i H02H 109.5 . . ?
H02G C22i H02H 109.5 . . ?

loop_
_geom_bond_atom_site_label_1
_geom_bond_atom_site_label_2
_geom_bond_distance
_geom_bond_site_symmetry_2
_geom_bond_publ_flag
Au1 P1 2.2431(14) . ?
Au1 S1 2.3377(14) . ?
Au2 P2 2.2470(13) . ?
Au2 S3 2.3373(12) . ?
S1 C1 1.740(5) . ?
S2 C1 1.706(5) . ?
S3 C12 1.750(5) . ?
S4 C12 1.688(5) . ?
P1 C6 1.799(6) . ?
P1 C8 1.792(6) . ?
P1 C10 1.824(6) . ?
P2 C17i 1.925(18) . ?
P2 C21i 1.694(17) . ?
P2 C19i 1.78(2) . ?
P2 C17 1.797(9) . ?
P2 C19 1.802(8) . ?
P2 C21 1.882(8) . ?
N1 C1 1.322(6) . ?
N1 C4 1.474(6) . ?
N1 C2 1.467(7) . ?
N2 C12 1.332(6) . ?
N2 C15 1.469(6) . ?
N2 C13 1.485(7) . ?
C2 C3 1.508(8) . ?
C2 H2A 0.9800 . ?
C2 H2B 0.9800 . ?
C3 H3A 0.9700 . ?
C3 H3B 0.9700 . ?
C3 H3C 0.9700 . ?
C4 C5 1.498(8) . ?
C4 H4A 0.9800 . ?
C4 H4B 0.9800 . ?
C5 H5A 0.9700 . ?
C5 H5B 0.9700 . ?
C5 H5C 0.9700 . ?
C6 C7 1.507(9) . ?
C6 H6A 0.9800 . ?
C6 H6B 0.9800 . ?
C7 H7A 0.9700 . ?
C7 H7B 0.9700 . ?
C7 H7C 0.9700 . ?
C8 C9 1.482(9) . ?
C8 H8A 0.9800 . ?
C8 H8B 0.9800 . ?
C9 H9A 0.9700 . ?
C9 H9B 0.9700 . ?
C9 H9C 0.9700 . ?
C10 C11 1.496(8) . ?
C10 H10A 0.9800 . ?
C10 H10B 0.9800 . ?
C11 H11A 0.9700 . ?
C11 H11B 0.9700 . ?
C11 H11C 0.9700 . ?
C13 C14 1.512(9) . ?
C13 H13A 0.9800 . ?
C13 H13B 0.9800 . ?
C14 H14A 0.9700 . ?
C14 H14B 0.9700 . ?
C14 H14C 0.9700 . ?
C15 C16 1.511(9) . ?
C15 H15A 0.9800 . ?
C15 H15B 0.9800 . ?
C16 H16A 0.9700 . ?
C16 H16B 0.9700 . ?
C16 H16C 0.9700 . ?
C17 C18 1.513(9) . ?
C17 H17A 0.9800 . ?
C17 H17B 0.9800 . ?
C18 H18A 0.9700 . ?
C18 H18B 0.9700 . ?
C18 H18C 0.9700 . ?
C19 C20 1.527(10) . ?
C19 H19A 0.9800 . ?
C19 H19B 0.9800 . ?
C20 H20A 0.9700 . ?
C20 H20B 0.9700 . ?
C20 H20C 0.9700 . ?
C21 C22 1.438(10) . ?
C21 H21A 0.9800 . ?
C21 H21B 0.9800 . ?
C22 H22A 0.9700 . ?
C22 H22B 0.9700 . ?
C22 H22C 0.9700 . ?
C17i C18i 1.346(19) . ?
C17i H01A 0.9800 . ?
C17i H01B 0.9800 . ?
C18i H01C 0.9700 . ?
C18i H01D 0.9700 . ?
C18i H01E 0.9700 . ?
C19i C20i 1.461(19) . ?
C19i H01F 0.9800 . ?
C19i H01G 0.9800 . ?
C20i H02A 0.9700 . ?
C20i H02B 0.9700 . ?
C20i H02C 0.9700 . ?
C21i C22i 1.564(18) . ?
C21i H02D 0.9800 . ?
C21i H02E 0.9800 . ?
C22i H02F 0.9700 . ?
C22i H02G 0.9700 . ?
C22i H02H 0.9700 . ?
